data_4105643
loop_
_publ_author_name
'Yifei Li'
'Xianxiu Xu'
'Jing Tan'
'Chunyu Xia'
'Dawei Zhang'
'Qun Liu'

_publ_section_title
;
 Double Isocyanide Cyclization: A Synthetic Strategy for
 Two-Carbon-Tethered Pyrrole/Oxazole Pairs
;
_journal_name_full 'Journal of the American Chemical Society'
_journal_page_first 1775
_journal_page_last 1777
_journal_paper_doi 10.1021/ja110864t
_journal_volume 133
_journal_year 2011
_chemical_formula_sum 'C58 H56 Cl2 N6 O12 S2'
_chemical_formula_weight 1164.11
_chemical_name_systematic
;
 ?
;
_space_group_IT_number 15
_symmetry_cell_setting monoclinic
_symmetry_space_group_name_Hall '-C 2yc'
_symmetry_space_group_name_H-M 'C 1 2/c 1'
_atom_sites_solution_hydrogens geom
_atom_sites_solution_primary direct
_atom_sites_solution_secondary difmap
_audit_creation_method SHELXL-97
_cell_angle_alpha 90.00
_cell_angle_beta 94.488(3)
_cell_angle_gamma 90.00
_cell_formula_units_Z 4
_cell_length_a 19.816(3)
_cell_length_b 8.6000(13)
_cell_length_c 32.975(5)
_cell_measurement_temperature 293(2)
_cell_volume 5602.3(15)
_computing_structure_refinement 'SHELXL-97 (Sheldrick, 1997)'
_diffrn_ambient_temperature 293(2)
_diffrn_measured_fraction_theta_full 1.000
_diffrn_measured_fraction_theta_max 0.999
_diffrn_radiation_monochromator graphite
_diffrn_radiation_source 'fine-focus sealed tube'
_diffrn_radiation_type MoK\a
_diffrn_radiation_wavelength 0.71069
_diffrn_reflns_av_R_equivalents 0.0560
_diffrn_reflns_av_sigmaI/netI 0.0753
_diffrn_reflns_limit_h_max 24
_diffrn_reflns_limit_h_min -24
_diffrn_reflns_limit_k_max 10
_diffrn_reflns_limit_k_min -10
_diffrn_reflns_limit_l_max 40
_diffrn_reflns_limit_l_min -21
_diffrn_reflns_number 15290
_diffrn_reflns_theta_full 25.00
_diffrn_reflns_theta_max 26.06
_diffrn_reflns_theta_min 2.06
_exptl_absorpt_coefficient_mu 0.259
_exptl_crystal_density_diffrn 1.380
_exptl_crystal_F_000 2432
_refine_diff_density_max 0.748
_refine_diff_density_min -0.416
_refine_diff_density_rms 0.053
_refine_ls_extinction_method none
_refine_ls_goodness_of_fit_ref 1.012
_refine_ls_hydrogen_treatment mixed
_refine_ls_matrix_type full
_refine_ls_number_parameters 370
_refine_ls_number_reflns 5543
_refine_ls_number_restraints 12
_refine_ls_restrained_S_all 1.051
_refine_ls_R_factor_all 0.1252
_refine_ls_R_factor_gt 0.0656
_refine_ls_shift/su_max 0.001
_refine_ls_shift/su_mean 0.000
_refine_ls_structure_factor_coef Fsqd
_refine_ls_weighting_details 'calc w=1/[\s^2^(Fo^2^)+(0.0757P)^2^+1.1947P] where P=(Fo^2^+2Fc^2^)/3'
_refine_ls_weighting_scheme calc
_refine_ls_wR_factor_gt 0.1462
_refine_ls_wR_factor_ref 0.1747
_reflns_number_gt 3071
_reflns_number_total 5543
_reflns_threshold_expression >2sigma(I)
_cod_data_source_file ja110864t_si_002.cif
_cod_data_source_block mm
_cod_database_code 4105643

loop_
_symmetry_equiv_pos_as_xyz
'x, y, z'
'-x, y, -z+1/2'
'x+1/2, y+1/2, z'
'-x+1/2, y+1/2, -z+1/2'
'-x, -y, -z'
'x, -y, z-1/2'
'-x+1/2, -y+1/2, -z'
'x+1/2, -y+1/2, z-1/2'

loop_
_atom_site_label
_atom_site_type_symbol
_atom_site_fract_x
_atom_site_fract_y
_atom_site_fract_z
_atom_site_U_iso_or_equiv
_atom_site_adp_type
_atom_site_occupancy
_atom_site_symmetry_multiplicity
_atom_site_calc_flag
_atom_site_refinement_flags
S1 S 0.15428(5) -0.01085(11) 0.68478(3) 0.0538(3) Uani 1 1 d .
Cl1 Cl 0.49210(6) 0.72463(13) 0.67691(5) 0.0877(5) Uani 1 1 d .
N2 N 0.06940(16) -0.0807(4) 0.60161(10) 0.0494(8) Uani 1 1 d .
C18 C 0.13143(17) 0.1545(4) 0.61197(10) 0.0370(8) Uani 1 1 d .
N3 N 0.20324(16) 0.3562(4) 0.62270(9) 0.0407(7) Uani 1 1 d .
O6 O 0.15261(16) 0.4420(3) 0.69099(8) 0.0698(9) Uani 1 1 d .
C19 C 0.16459(17) 0.1255(4) 0.65050(10) 0.0391(8) Uani 1 1 d .
C8 C 0.29133(17) 0.1961(4) 0.66112(10) 0.0383(8) Uani 1 1 d .
H8 H 0.2972 0.1373 0.6866 0.046 Uiso 1 1 calc R
N1 N 0.25154(17) -0.3277(3) 0.64272(11) 0.0563(9) Uani 1 1 d .
C20 C 0.08069(19) 0.0629(4) 0.58689(11) 0.0464(9) Uani 1 1 d .
C15 C 0.21770(17) 0.2573(4) 0.65776(10) 0.0382(8) Uani 1 1 d .
O5 O 0.22818(16) 0.3045(4) 0.73021(9) 0.0730(9) Uani 1 1 d .
C17 C 0.15456(18) 0.2969(4) 0.59819(11) 0.0422(9) Uani 1 1 d .
H17 H 0.1373 0.3446 0.5743 0.051 Uiso 1 1 calc R
O1 O 0.30730(13) -0.1334(3) 0.67368(8) 0.0518(7) Uani 1 1 d .
O2 O 0.22179(14) -0.0879(3) 0.55366(8) 0.0566(7) Uani 1 1 d .
C2 C 0.28690(18) -0.0820(4) 0.63544(11) 0.0445(9) Uani 1 1 d .
O4 O 0.05425(15) 0.1134(3) 0.55515(9) 0.0710(9) Uani 1 1 d .
C21 C 0.02947(18) -0.2022(4) 0.58360(11) 0.0457(9) Uani 1 1 d .
C9 C 0.34300(18) 0.3277(4) 0.66455(11) 0.0407(9) Uani 1 1 d .
C26 C -0.0101(2) -0.1914(5) 0.54793(12) 0.0572(11) Uani 1 1 d .
H26 H -0.0124 -0.0986 0.5334 0.069 Uiso 1 1 calc R
C10 C 0.36866(19) 0.3803(4) 0.70242(11) 0.0486(10) Uani 1 1 d .
H10 H 0.3544 0.3338 0.7257 0.058 Uiso 1 1 calc R
C7 C 0.30553(19) 0.0811(4) 0.62654(11) 0.0441(9) Uani 1 1 d .
H7A H 0.2803 0.1141 0.6016 0.053 Uiso 1 1 calc R
H7B H 0.3533 0.0851 0.6221 0.053 Uiso 1 1 calc R
C14 C 0.36614(19) 0.3971(4) 0.63053(12) 0.0511(10) Uani 1 1 d .
H14 H 0.3502 0.3623 0.6048 0.061 Uiso 1 1 calc R
O3 O 0.19417(16) -0.3381(3) 0.56280(9) 0.0758(9) Uani 1 1 d .
C16 C 0.2017(2) 0.3375(5) 0.69743(12) 0.0496(10) Uani 1 1 d .
C3 C 0.25390(18) -0.2020(4) 0.61603(12) 0.0463(9) Uani 1 1 d .
C24 C -0.0455(2) -0.4593(5) 0.55312(13) 0.0569(11) Uani 1 1 d .
C25 C -0.0470(2) -0.3200(5) 0.53339(13) 0.0635(12) Uani 1 1 d .
H25 H -0.0740 -0.3104 0.5091 0.076 Uiso 1 1 calc R
C11 C 0.4150(2) 0.5005(4) 0.70611(14) 0.0599(11) Uani 1 1 d .
H11 H 0.4319 0.5343 0.7317 0.072 Uiso 1 1 calc R
C12 C 0.43588(19) 0.5697(4) 0.67176(14) 0.0563(11) Uani 1 1 d .
C22 C 0.0327(2) -0.3442(5) 0.60386(14) 0.0683(13) Uani 1 1 d .
H22 H 0.0601 -0.3553 0.6279 0.082 Uiso 1 1 calc R
C4 C 0.21996(19) -0.2187(5) 0.57494(13) 0.0518(10) Uani 1 1 d .
C13 C 0.4130(2) 0.5184(4) 0.63395(13) 0.0580(11) Uani 1 1 d .
H13 H 0.4284 0.5639 0.6108 0.070 Uiso 1 1 calc R
C1 C 0.2825(2) -0.2791(4) 0.67563(15) 0.0604(11) Uani 1 1 d .
H1 H 0.2875 -0.3391 0.6991 0.072 Uiso 1 1 calc R
C23 C -0.0048(2) -0.4686(5) 0.58825(15) 0.0738(14) Uani 1 1 d .
H23 H -0.0022 -0.5625 0.6023 0.089 Uiso 1 1 calc R
C27 C -0.0861(2) -0.5982(5) 0.53704(16) 0.0840(15) Uani 1 1 d .
H27A H -0.1116 -0.5705 0.5121 0.126 Uiso 1 1 calc R
H27B H -0.1166 -0.6299 0.5567 0.126 Uiso 1 1 calc R
H27C H -0.0560 -0.6823 0.5321 0.126 Uiso 1 1 calc R
C5 C 0.1855(2) -0.0879(6) 0.51357(13) 0.0752(14) Uani 1 1 d .
H5A H 0.1372 -0.0968 0.5160 0.090 Uiso 1 1 calc R
H5B H 0.1999 -0.1753 0.4978 0.090 Uiso 1 1 calc R
C6 C 0.2006(3) 0.0582(7) 0.49351(15) 0.110(2) Uani 1 1 d .
H6A H 0.1768 0.0614 0.4670 0.165 Uiso 1 1 calc R
H6B H 0.2484 0.0652 0.4908 0.165 Uiso 1 1 calc R
H6C H 0.1865 0.1439 0.5095 0.165 Uiso 1 1 calc R
C28 C 0.1307(4) 0.5135(7) 0.72866(18) 0.134(3) Uani 1 1 d U
H28A H 0.1259 0.4333 0.7489 0.161 Uiso 1 1 calc R
H28B H 0.1650 0.5861 0.7395 0.161 Uiso 1 1 calc R
C29 C 0.0731(4) 0.5866(11) 0.7215(3) 0.190(4) Uani 1 1 d U
H29A H 0.0598 0.6313 0.7463 0.286 Uiso 1 1 calc R
H29B H 0.0391 0.5145 0.7110 0.286 Uiso 1 1 calc R
H29C H 0.0782 0.6675 0.7019 0.286 Uiso 1 1 calc R
H3N H 0.2172(17) 0.451(4) 0.6221(10) 0.044(10) Uiso 1 1 d .
H2N H 0.0900(17) -0.103(4) 0.6261(10) 0.040(10) Uiso 1 1 d .

loop_
_atom_site_aniso_label
_atom_site_aniso_U_11
_atom_site_aniso_U_22
_atom_site_aniso_U_33
_atom_site_aniso_U_23
_atom_site_aniso_U_13
_atom_site_aniso_U_12
S1 0.0640(7) 0.0484(6) 0.0488(6) 0.0105(5) 0.0034(5) -0.0103(5)
Cl1 0.0769(8) 0.0625(7) 0.1247(12) -0.0174(7) 0.0142(8) -0.0364(6)
N2 0.060(2) 0.0406(19) 0.045(2) 0.0023(17) -0.0107(17) -0.0134(16)
C18 0.048(2) 0.0283(18) 0.0341(19) 0.0003(16) 0.0010(16) -0.0018(15)
N3 0.0554(19) 0.0233(16) 0.0429(18) -0.0012(14) 0.0006(15) -0.0055(15)
O6 0.095(2) 0.0626(18) 0.0521(17) -0.0248(15) 0.0045(16) 0.0221(17)
C19 0.048(2) 0.0328(19) 0.037(2) -0.0046(16) 0.0061(17) -0.0012(16)
C8 0.051(2) 0.0285(18) 0.0347(19) -0.0006(15) 0.0009(16) -0.0065(15)
N1 0.072(2) 0.0275(17) 0.070(2) -0.0039(18) 0.008(2) -0.0003(16)
C20 0.055(2) 0.039(2) 0.045(2) -0.0037(19) 0.002(2) -0.0029(18)
C15 0.050(2) 0.0317(19) 0.032(2) -0.0024(15) 0.0005(16) -0.0048(16)
O5 0.084(2) 0.097(2) 0.0370(16) -0.0149(17) -0.0007(16) 0.0127(18)
C17 0.052(2) 0.034(2) 0.039(2) -0.0023(17) -0.0012(18) 0.0015(17)
O1 0.0643(17) 0.0310(14) 0.0584(17) -0.0001(13) -0.0073(14) 0.0016(12)
O2 0.0698(18) 0.0517(17) 0.0476(16) -0.0076(14) -0.0002(14) -0.0077(14)
C2 0.050(2) 0.035(2) 0.048(2) -0.0073(18) 0.0030(19) 0.0034(17)
O4 0.093(2) 0.0560(18) 0.0572(18) 0.0084(15) -0.0338(17) -0.0166(16)
C21 0.046(2) 0.041(2) 0.050(2) -0.0058(19) 0.0027(18) -0.0099(17)
C9 0.048(2) 0.0296(18) 0.044(2) -0.0030(17) -0.0009(17) -0.0038(16)
C26 0.063(3) 0.051(2) 0.055(3) -0.002(2) -0.010(2) -0.012(2)
C10 0.060(2) 0.039(2) 0.045(2) 0.0056(18) -0.0056(19) -0.0062(18)
C7 0.051(2) 0.0302(19) 0.052(2) -0.0050(17) 0.0060(18) -0.0068(16)
C14 0.060(2) 0.045(2) 0.049(2) -0.0067(19) 0.007(2) -0.0107(19)
O3 0.095(2) 0.0519(17) 0.080(2) -0.0273(17) 0.0054(18) -0.0253(16)
C16 0.058(3) 0.048(2) 0.042(2) -0.009(2) 0.004(2) -0.006(2)
C3 0.052(2) 0.029(2) 0.058(3) -0.0105(19) 0.009(2) -0.0007(17)
C24 0.055(3) 0.050(3) 0.066(3) -0.015(2) 0.006(2) -0.017(2)
C25 0.065(3) 0.065(3) 0.059(3) -0.013(2) -0.009(2) -0.016(2)
C11 0.062(3) 0.050(2) 0.066(3) -0.013(2) -0.011(2) -0.007(2)
C12 0.047(2) 0.041(2) 0.081(3) -0.010(2) 0.006(2) -0.0106(18)
C22 0.078(3) 0.052(3) 0.071(3) 0.009(2) -0.021(2) -0.019(2)
C4 0.053(2) 0.044(2) 0.060(3) -0.015(2) 0.015(2) -0.0053(19)
C13 0.065(3) 0.049(2) 0.062(3) -0.002(2) 0.018(2) -0.014(2)
C1 0.078(3) 0.029(2) 0.073(3) 0.006(2) 0.003(3) 0.010(2)
C23 0.089(3) 0.043(2) 0.086(3) 0.007(2) -0.009(3) -0.018(2)
C27 0.079(3) 0.068(3) 0.104(4) -0.025(3) 0.004(3) -0.027(3)
C5 0.083(3) 0.090(4) 0.051(3) -0.020(3) -0.001(2) 0.006(3)
C6 0.156(6) 0.109(5) 0.063(3) 0.018(3) 0.003(4) 0.028(4)
C28 0.157(5) 0.140(5) 0.100(4) -0.075(4) -0.031(4) 0.092(4)
C29 0.142(6) 0.231(7) 0.206(7) -0.141(6) 0.060(5) -0.029(6)

loop_
_atom_type_symbol
_atom_type_description
_atom_type_scat_dispersion_real
_atom_type_scat_dispersion_imag
_atom_type_scat_source
C C 0.0033 0.0016 'International Tables Vol C Tables 4.2.6.8 and 6.1.1.4'
H H 0.0000 0.0000 'International Tables Vol C Tables 4.2.6.8 and 6.1.1.4'
N N 0.0061 0.0033 'International Tables Vol C Tables 4.2.6.8 and 6.1.1.4'
O O 0.0106 0.0060 'International Tables Vol C Tables 4.2.6.8 and 6.1.1.4'
S S 0.1246 0.1234 'International Tables Vol C Tables 4.2.6.8 and 6.1.1.4'
Cl Cl 0.1484 0.1585 'International Tables Vol C Tables 4.2.6.8 and 6.1.1.4'

loop_
_geom_angle_atom_site_label_1
_geom_angle_atom_site_label_2
_geom_angle_atom_site_label_3
_geom_angle
C20 N2 C21 128.9(3)
C20 N2 H2N 116(2)
C21 N2 H2N 115(2)
C17 C18 C19 107.9(3)
C17 C18 C20 120.8(3)
C19 C18 C20 131.3(3)
C17 N3 C15 110.7(3)
C17 N3 H3N 125(2)
C15 N3 H3N 122(2)
C16 O6 C28 113.9(3)
C18 C19 C15 105.8(3)
C18 C19 S1 132.1(3)
C15 C19 S1 122.1(3)
C9 C8 C15 112.1(3)
C9 C8 C7 111.6(3)
C15 C8 C7 112.9(3)
C9 C8 H8 106.6
C15 C8 H8 106.6
C7 C8 H8 106.6
C1 N1 C3 104.1(3)
O4 C20 N2 124.3(4)
O4 C20 C18 121.4(3)
N2 C20 C18 114.2(3)
N3 C15 C16 112.1(3)
N3 C15 C8 112.6(3)
C16 C15 C8 110.4(3)
N3 C15 C19 102.5(3)
C16 C15 C19 106.1(3)
C8 C15 C19 112.7(3)
N3 C17 C18 112.6(3)
N3 C17 H17 123.7
C18 C17 H17 123.7
C1 O1 C2 105.2(3)
C4 O2 C5 116.7(3)
C3 C2 O1 106.6(3)
C3 C2 C7 138.1(4)
O1 C2 C7 115.3(3)
C26 C21 C22 118.4(4)
C26 C21 N2 125.2(4)
C22 C21 N2 116.4(3)
C14 C9 C10 118.0(3)
C14 C9 C8 121.6(3)
C10 C9 C8 120.4(3)
C21 C26 C25 119.6(4)
C21 C26 H26 120.2
C25 C26 H26 120.2
C11 C10 C9 121.2(4)
C11 C10 H10 119.4
C9 C10 H10 119.4
C2 C7 C8 113.2(3)
C2 C7 H7A 108.9
C8 C7 H7A 108.9
C2 C7 H7B 108.9
C8 C7 H7B 108.9
H7A C7 H7B 107.7
C9 C14 C13 121.2(4)
C9 C14 H14 119.4
C13 C14 H14 119.4
O5 C16 O6 124.6(4)
O5 C16 C15 123.9(4)
O6 C16 C15 111.4(3)
C2 C3 N1 109.3(3)
C2 C3 C4 132.7(4)
N1 C3 C4 117.9(3)
C23 C24 C25 116.6(4)
C23 C24 C27 121.0(4)
C25 C24 C27 122.4(4)
C24 C25 C26 122.9(4)
C24 C25 H25 118.5
C26 C25 H25 118.5
C12 C11 C10 119.5(4)
C12 C11 H11 120.2
C10 C11 H11 120.2
C13 C12 C11 120.9(4)
C13 C12 Cl1 120.1(3)
C11 C12 Cl1 119.0(3)
C23 C22 C21 119.9(4)
C23 C22 H22 120.0
C21 C22 H22 120.0
O3 C4 O2 125.2(4)
O3 C4 C3 122.8(4)
O2 C4 C3 112.0(3)
C12 C13 C14 119.1(4)
C12 C13 H13 120.4
C14 C13 H13 120.4
N1 C1 O1 114.7(4)
N1 C1 H1 122.7
O1 C1 H1 122.7
C24 C23 C22 122.6(4)
C24 C23 H23 118.7
C22 C23 H23 118.7
C24 C27 H27A 109.5
C24 C27 H27B 109.5
H27A C27 H27B 109.5
C24 C27 H27C 109.5
H27A C27 H27C 109.5
H27B C27 H27C 109.5
O2 C5 C6 107.9(4)
O2 C5 H5A 110.1
C6 C5 H5A 110.1
O2 C5 H5B 110.1
C6 C5 H5B 110.1
H5A C5 H5B 108.4
C5 C6 H6A 109.5
C5 C6 H6B 109.5
H6A C6 H6B 109.5
C5 C6 H6C 109.5
H6A C6 H6C 109.5
H6B C6 H6C 109.5
C29 C28 O6 110.9(6)
C29 C28 H28A 109.5
O6 C28 H28A 109.5
C29 C28 H28B 109.5
O6 C28 H28B 109.5
H28A C28 H28B 108.0
C28 C29 H29A 109.5
C28 C29 H29B 109.5
H29A C29 H29B 109.5
C28 C29 H29C 109.5
H29A C29 H29C 109.5
H29B C29 H29C 109.5

loop_
_geom_bond_atom_site_label_1
_geom_bond_atom_site_label_2
_geom_bond_distance
S1 C19 1.653(3)
Cl1 C12 1.737(4)
N2 C20 1.352(5)
N2 C21 1.413(4)
N2 H2N 0.90(3)
C18 C17 1.396(5)
C18 C19 1.406(4)
C18 C20 1.478(5)
N3 C17 1.312(4)
N3 C15 1.446(4)
N3 H3N 0.86(4)
O6 C16 1.329(5)
O6 C28 1.481(6)
C19 C15 1.553(5)
C8 C9 1.524(5)
C8 C15 1.547(5)
C8 C7 1.552(4)
C8 H8 0.9800
N1 C1 1.274(5)
N1 C3 1.398(5)
C20 O4 1.214(4)
C15 C16 1.534(5)
O5 C16 1.198(4)
C17 H17 0.9300
O1 C1 1.349(4)
O1 C2 1.367(4)
O2 C4 1.328(4)
O2 C5 1.454(5)
C2 C3 1.355(5)
C2 C7 1.485(5)
C21 C26 1.365(5)
C21 C22 1.391(5)
C9 C14 1.380(5)
C9 C10 1.387(5)
C26 C25 1.390(5)
C26 H26 0.9300
C10 C11 1.382(5)
C10 H10 0.9300
C7 H7A 0.9700
C7 H7B 0.9700
C14 C13 1.395(5)
C14 H14 0.9300
O3 C4 1.202(4)
C3 C4 1.472(5)
C24 C23 1.361(6)
C24 C25 1.363(5)
C24 C27 1.513(5)
C25 H25 0.9300
C11 C12 1.371(6)
C11 H11 0.9300
C12 C13 1.366(6)
C22 C23 1.379(5)
C22 H22 0.9300
C13 H13 0.9300
C1 H1 0.9300
C23 H23 0.9300
C27 H27A 0.9600
C27 H27B 0.9600
C27 H27C 0.9600
C5 C6 1.462(6)
C5 H5A 0.9700
C5 H5B 0.9700
C6 H6A 0.9600
C6 H6B 0.9600
C6 H6C 0.9600
C28 C29 1.309(9)
C28 H28A 0.9700
C28 H28B 0.9700
C29 H29A 0.9600
C29 H29B 0.9600
C29 H29C 0.9600

loop_
_geom_torsion_atom_site_label_1
_geom_torsion_atom_site_label_2
_geom_torsion_atom_site_label_3
_geom_torsion_atom_site_label_4
_geom_torsion
C17 C18 C19 C15 -6.1(4)
C20 C18 C19 C15 173.8(3)
C17 C18 C19 S1 172.5(3)
C20 C18 C19 S1 -7.6(6)
C21 N2 C20 O4 3.7(6)
C21 N2 C20 C18 -173.6(3)
C17 C18 C20 O4 -5.3(5)
C19 C18 C20 O4 174.8(4)
C17 C18 C20 N2 172.0(3)
C19 C18 C20 N2 -7.9(5)
C17 N3 C15 C16 -115.7(3)
C17 N3 C15 C8 119.1(3)
C17 N3 C15 C19 -2.3(3)
C9 C8 C15 N3 59.6(4)
C7 C8 C15 N3 -67.5(3)
C9 C8 C15 C16 -66.5(4)
C7 C8 C15 C16 166.4(3)
C9 C8 C15 C19 175.0(3)
C7 C8 C15 C19 47.9(4)
C18 C19 C15 N3 5.2(3)
S1 C19 C15 N3 -173.6(2)
C18 C19 C15 C16 122.9(3)
S1 C19 C15 C16 -55.9(4)
C18 C19 C15 C8 -116.2(3)
S1 C19 C15 C8 65.0(4)
C15 N3 C17 C18 -1.5(4)
C19 C18 C17 N3 5.1(4)
C20 C18 C17 N3 -174.9(3)
C1 O1 C2 C3 -2.9(4)
C1 O1 C2 C7 177.1(3)
C20 N2 C21 C26 -5.1(6)
C20 N2 C21 C22 173.4(4)
C15 C8 C9 C14 -87.7(4)
C7 C8 C9 C14 40.1(5)
C15 C8 C9 C10 92.9(4)
C7 C8 C9 C10 -139.4(3)
C22 C21 C26 C25 1.5(6)
N2 C21 C26 C25 179.9(4)
C14 C9 C10 C11 1.2(5)
C8 C9 C10 C11 -179.3(3)
C3 C2 C7 C8 134.5(4)
O1 C2 C7 C8 -45.5(4)
C9 C8 C7 C2 147.1(3)
C15 C8 C7 C2 -85.6(4)
C10 C9 C14 C13 -1.2(6)
C8 C9 C14 C13 179.4(3)
C28 O6 C16 O5 -1.9(7)
C28 O6 C16 C15 174.9(4)
N3 C15 C16 O5 -154.9(4)
C8 C15 C16 O5 -28.5(5)
C19 C15 C16 O5 94.0(5)
N3 C15 C16 O6 28.3(4)
C8 C15 C16 O6 154.7(3)
C19 C15 C16 O6 -82.9(4)
O1 C2 C3 N1 2.0(4)
C7 C2 C3 N1 -177.9(4)
O1 C2 C3 C4 179.2(4)
C7 C2 C3 C4 -0.8(7)
C1 N1 C3 C2 -0.3(4)
C1 N1 C3 C4 -177.9(3)
C23 C24 C25 C26 -0.8(7)
C27 C24 C25 C26 179.8(4)
C21 C26 C25 C24 -0.4(7)
C9 C10 C11 C12 0.3(6)
C10 C11 C12 C13 -1.9(6)
C10 C11 C12 Cl1 178.0(3)
C26 C21 C22 C23 -1.4(6)
N2 C21 C22 C23 180.0(4)
C5 O2 C4 O3 4.4(5)
C5 O2 C4 C3 -175.8(3)
C2 C3 C4 O3 178.4(4)
N1 C3 C4 O3 -4.6(5)
C2 C3 C4 O2 -1.4(6)
N1 C3 C4 O2 175.6(3)
C11 C12 C13 C14 1.9(6)
Cl1 C12 C13 C14 -177.9(3)
C9 C14 C13 C12 -0.4(6)
C3 N1 C1 O1 -1.6(5)
C2 O1 C1 N1 2.9(4)
C25 C24 C23 C22 0.8(7)
C27 C24 C23 C22 -179.7(4)
C21 C22 C23 C24 0.3(7)
C4 O2 C5 C6 -173.2(4)
C16 O6 C28 C29 -165.4(6)
